data_4077065
loop_
_publ_author_name
'Kaupp, Martin'
'Kopf, Thomas'
'Murso, Alexander'
'Stalke, Dietmar'
'Strohmann, Carsten'
'Hanks, John R.'
'Cloke, F. Geoffrey N.'
'Hitchcock, Peter B.'

_publ_contact_author 'Prof. Dr. Dietmar Stalke'
_publ_section_title
;
 Trigonal Prismatic Structure of Tris(butadiene)molybdenum and Related
 Complexes Revisited:&#x00A0; Diolefin or Metallacyclopentene
 Coordination?
;
_journal_issue 23
_journal_name_full Organometallics
_journal_page_first 5021
_journal_paper_doi 10.1021/om020525v
_journal_volume 21
_journal_year 2002
_chemical_formula_sum 'C12 H18 Mo'
_chemical_formula_weight 258.20
_chemical_name_common '[Mo(butadiene)3]'
_chemical_name_systematic
; 
 ? 
;
_space_group_IT_number 176
_symmetry_cell_setting hexagonal
_symmetry_space_group_name_Hall '-P 6c'
_symmetry_space_group_name_H-M 'P 63/m'
_atom_sites_solution_hydrogens geom
_atom_sites_solution_primary direct
_atom_sites_solution_secondary difmap
_audit_creation_method SHELXL-97
_cell_angle_alpha 90.00
_cell_angle_beta 90.00
_cell_angle_gamma 120.00
_cell_formula_units_Z 2
_cell_length_a 7.2142(10)
_cell_length_b 7.2142(10)
_cell_length_c 11.802(2)
_cell_measurement_reflns_used 5108
_cell_measurement_temperature 100(2)
_cell_measurement_theta_max 27.878
_cell_measurement_theta_min 3.705
_cell_volume 531.94(14)
_computing_cell_refinement 'HKL Scalepack (Otwinowski & Minor 1997)'
_computing_data_collection 'HKL Denzo and Scalepack (Otwinowski & Minor 1997)'
_computing_data_reduction 'HKL Denzo and Scalepack (Otwinowski & Minor 1997)'
_computing_molecular_graphics 'XP in SHELXTL-97'
_computing_publication_material 'XP in SHELXTL-97'
_computing_structure_refinement 'SHELXL-97 (Sheldrick, 1997)'
_computing_structure_solution 'SHELXS-97 (Sheldrick, 1990)'
_diffrn_ambient_temperature 100(2)
_diffrn_measured_fraction_theta_full 0.980
_diffrn_measured_fraction_theta_max 0.980
_diffrn_measurement_device_type 'Kappa CCD'
_diffrn_measurement_method CCD
_diffrn_radiation_monochromator graphite
_diffrn_radiation_source 'fine-focus sealed tube'
_diffrn_radiation_type MoK\a
_diffrn_radiation_wavelength 0.71073
_diffrn_reflns_av_R_equivalents 0.0428
_diffrn_reflns_av_sigmaI/netI 0.0220
_diffrn_reflns_limit_h_max 0
_diffrn_reflns_limit_h_min -7
_diffrn_reflns_limit_k_max 9
_diffrn_reflns_limit_k_min 0
_diffrn_reflns_limit_l_max 15
_diffrn_reflns_limit_l_min 0
_diffrn_reflns_number 3263
_diffrn_reflns_theta_full 27.86
_diffrn_reflns_theta_max 27.86
_diffrn_reflns_theta_min 4.75
_exptl_absorpt_coefficient_mu 1.184
_exptl_absorpt_correction_T_max 0.750
_exptl_absorpt_correction_T_min 0.684
_exptl_absorpt_correction_type multi-scan
_exptl_absorpt_process_details '[c.f. r.h. blessing, acta cryst. (1995), a51, 33-38]'
_exptl_crystal_colour colourless
_exptl_crystal_density_diffrn 1.612
_exptl_crystal_density_method 'not measured'
_exptl_crystal_description prism
_exptl_crystal_F_000 264
_exptl_crystal_size_max 0.3
_exptl_crystal_size_mid 0.3
_exptl_crystal_size_min 0.2
_refine_diff_density_max 0.327
_refine_diff_density_min -0.393
_refine_diff_density_rms 0.057
_refine_ls_extinction_method none
_refine_ls_goodness_of_fit_ref 1.053
_refine_ls_hydrogen_treatment mixed
_refine_ls_matrix_type full
_refine_ls_number_parameters 40
_refine_ls_number_reflns 445
_refine_ls_number_restraints 53
_refine_ls_restrained_S_all 1.029
_refine_ls_R_factor_all 0.0214
_refine_ls_R_factor_gt 0.0190
_refine_ls_shift/su_max 0.000
_refine_ls_shift/su_mean 0.000
_refine_ls_structure_factor_coef Fsqd
_refine_ls_weighting_details 'calc w=1/[\s^2^(Fo^2^)+(0.0204P)^2^+0.2754P] where P=(Fo^2^+2Fc^2^)/3'
_refine_ls_weighting_scheme calc
_refine_ls_wR_factor_gt 0.0436
_refine_ls_wR_factor_ref 0.0444
_reflns_number_gt 420
_reflns_number_total 451
_reflns_threshold_expression >4sigma(I)
_cod_data_source_file om020525v.cif
_cod_data_source_block compound_1
_cod_original_cell_volume 531.94(15)
_cod_original_sg_symbol_H-M P6(3)/m
_cod_database_code 4077065

loop_
_symmetry_equiv_pos_as_xyz
'x, y, z'
'-y, x-y, z'
'-x+y, -x, z'
'-x, -y, z+1/2'
'y, -x+y, z+1/2'
'x-y, x, z+1/2'
'-x, -y, -z'
'y, -x+y, -z'
'x-y, x, -z'
'x, y, -z-1/2'
'-y, x-y, -z-1/2'
'-x+y, -x, -z-1/2'

loop_
_atom_site_label
_atom_site_type_symbol
_atom_site_fract_x
_atom_site_fract_y
_atom_site_fract_z
_atom_site_U_iso_or_equiv
_atom_site_adp_type
_atom_site_occupancy
_atom_site_symmetry_multiplicity
_atom_site_calc_flag
_atom_site_refinement_flags
_atom_site_disorder_group
Mo1 Mo 0.3333 0.6667 0.7500 0.01958(12) Uani 1 6 d SD .
C1 C 0.1382(4) 0.3834(4) 0.8679(2) 0.0367(6) Uani 0.769(5) 1 d PDU 1
H1A H 0.1365 0.2489 0.8491 0.044 Uiso 0.769(5) 1 calc PR 1
H1B H 0.1536 0.4155 0.9500 0.044 Uiso 0.769(5) 1 calc PR 1
C2 C -0.0112(4) 0.4208(4) 0.8094(2) 0.0361(6) Uani 0.769(5) 1 d PDU 1
H2 H -0.1103 0.4456 0.8502 0.043 Uiso 0.769(5) 1 calc PR 1
C3 C 0.1117(12) 0.3146(9) 0.8088(4) 0.0360(14) Uani 0.231(5) 1 d PDU 2
H3 H 0.1461 0.2219 0.8492 0.043 Uiso 0.231(5) 1 calc PR 2
C4 C 0.0603(12) 0.4532(11) 0.8683(7) 0.0363(15) Uani 0.231(5) 1 d PDU 2
H4A H 0.0940 0.4705 0.9502 0.044 Uiso 0.231(5) 1 calc PR 2
H4B H -0.0806 0.4387 0.8507 0.044 Uiso 0.231(5) 1 calc PR 2

loop_
_atom_site_aniso_label
_atom_site_aniso_U_11
_atom_site_aniso_U_22
_atom_site_aniso_U_33
_atom_site_aniso_U_23
_atom_site_aniso_U_13
_atom_site_aniso_U_12
Mo1 0.01779(14) 0.01779(14) 0.02317(18) 0.000 0.000 0.00889(7)
C1 0.0314(12) 0.0307(13) 0.0407(13) 0.0111(10) 0.0064(11) 0.0100(10)
C2 0.0211(11) 0.0307(11) 0.0484(14) 0.0057(11) 0.0078(10) 0.0068(9)
C3 0.029(2) 0.024(2) 0.050(3) 0.012(2) 0.006(2) 0.009(2)
C4 0.026(3) 0.031(2) 0.046(3) 0.011(2) 0.009(2) 0.010(2)

loop_
_atom_type_symbol
_atom_type_description
_atom_type_scat_dispersion_real
_atom_type_scat_dispersion_imag
_atom_type_scat_source
C C 0.0033 0.0016 'International Tables Vol C Tables 4.2.6.8 and 6.1.1.4'
H H 0.0000 0.0000 'International Tables Vol C Tables 4.2.6.8 and 6.1.1.4'
Mo Mo -1.6832 0.6857 'International Tables Vol C Tables 4.2.6.8 and 6.1.1.4'

loop_
_geom_angle_atom_site_label_1
_geom_angle_atom_site_label_2
_geom_angle_atom_site_label_3
_geom_angle
_geom_angle_site_symmetry_1
_geom_angle_site_symmetry_3
C4 Mo1 C4 133.51(17) 10_557 3_565
C4 Mo1 C4 86.2(4) 10_557 12_567
C4 Mo1 C4 75.8(5) 3_565 12_567
C4 Mo1 C4 75.8(5) 10_557 .
C4 Mo1 C4 86.2(4) 3_565 .
C4 Mo1 C4 133.51(17) 12_567 .
C4 Mo1 C4 133.51(17) 10_557 2_665
C4 Mo1 C4 86.2(4) 3_565 2_665
C4 Mo1 C4 133.51(18) 12_567 2_665
C4 Mo1 C4 86.2(4) . 2_665
C4 Mo1 C4 86.2(4) 10_557 11_667
C4 Mo1 C4 133.51(18) 3_565 11_667
C4 Mo1 C4 86.2(4) 12_567 11_667
C4 Mo1 C4 133.51(17) . 11_667
C4 Mo1 C4 75.8(5) 2_665 11_667
C4 Mo1 C1 112.2(2) 10_557 3_565
C4 Mo1 C1 23.4(2) 3_565 3_565
C4 Mo1 C1 80.2(2) 12_567 3_565
C4 Mo1 C1 68.3(2) . 3_565
C4 Mo1 C1 99.6(3) 2_665 3_565
C4 Mo1 C1 156.1(2) 11_667 3_565
C4 Mo1 C1 68.3(2) 10_557 12_567
C4 Mo1 C1 80.2(2) 3_565 12_567
C4 Mo1 C1 23.4(2) 12_567 12_567
C4 Mo1 C1 112.2(2) . 12_567
C4 Mo1 C1 156.1(2) 2_665 12_567
C4 Mo1 C1 99.6(3) 11_667 12_567
C1 Mo1 C1 75.06(15) 3_565 12_567
C4 Mo1 C1 23.4(2) 10_557 10_557
C4 Mo1 C1 156.1(2) 3_565 10_557
C4 Mo1 C1 99.6(3) 12_567 10_557
C4 Mo1 C1 80.2(2) . 10_557
C4 Mo1 C1 112.2(2) 2_665 10_557
C4 Mo1 C1 68.3(2) 11_667 10_557
C1 Mo1 C1 133.28(5) 3_565 10_557
C1 Mo1 C1 86.76(11) 12_567 10_557
C4 Mo1 C1 156.1(2) 10_557 2_665
C4 Mo1 C1 68.3(2) 3_565 2_665
C4 Mo1 C1 112.2(2) 12_567 2_665
C4 Mo1 C1 99.6(3) . 2_665
C4 Mo1 C1 23.4(2) 2_665 2_665
C4 Mo1 C1 80.2(2) 11_667 2_665
C1 Mo1 C1 86.76(11) 3_565 2_665
C1 Mo1 C1 133.28(5) 12_567 2_665
C1 Mo1 C1 133.28(5) 10_557 2_665
C4 Mo1 C1 80.2(2) 10_557 .
C4 Mo1 C1 99.6(3) 3_565 .
C4 Mo1 C1 156.1(2) 12_567 .
C4 Mo1 C1 23.4(2) . .
C4 Mo1 C1 68.3(2) 2_665 .
C4 Mo1 C1 112.2(2) 11_667 .
C1 Mo1 C1 86.76(11) 3_565 .
C1 Mo1 C1 133.28(5) 12_567 .
C1 Mo1 C1 75.06(15) 10_557 .
C1 Mo1 C1 86.76(11) 2_665 .
C4 Mo1 C1 99.6(3) 10_557 11_667
C4 Mo1 C1 112.2(2) 3_565 11_667
C4 Mo1 C1 68.3(2) 12_567 11_667
C4 Mo1 C1 156.1(2) . 11_667
C4 Mo1 C1 80.2(2) 2_665 11_667
C4 Mo1 C1 23.4(2) 11_667 11_667
C1 Mo1 C1 133.28(5) 3_565 11_667
C1 Mo1 C1 86.76(11) 12_567 11_667
C1 Mo1 C1 86.76(11) 10_557 11_667
C1 Mo1 C1 75.06(15) 2_665 11_667
C1 Mo1 C1 133.28(5) . 11_667
C2 C1 Mo1 73.74(14) . .
C2 C2 C1 119.20(15) 10_557 .
C2 C2 Mo1 72.45(6) 10_557 .
C1 C2 Mo1 70.54(13) . .
C3 C3 C4 119.7(4) 10_557 .
C3 C3 Mo1 72.67(12) 10_557 .
C4 C3 Mo1 69.9(3) . .
C3 C4 Mo1 74.3(3) . .

loop_
_geom_bond_atom_site_label_1
_geom_bond_atom_site_label_2
_geom_bond_distance
_geom_bond_site_symmetry_2
Mo1 C4 2.273(6) 10_557
Mo1 C4 2.273(5) 3_565
Mo1 C4 2.273(5) 12_567
Mo1 C4 2.273(6) .
Mo1 C4 2.273(5) 2_665
Mo1 C4 2.273(5) 11_667
Mo1 C1 2.284(2) 3_565
Mo1 C1 2.284(2) 12_567
Mo1 C1 2.284(2) 10_557
Mo1 C1 2.284(2) 2_665
Mo1 C1 2.284(2) .
Mo1 C1 2.284(2) 11_667
C1 C2 1.414(4) .
C2 C2 1.403(5) 10_557
C3 C3 1.388(9) 10_557
C3 C4 1.414(7) .
